data_4513142
loop_
_publ_author_name
'Be&#x0305;rzi\,n\<s, Agris'
'Skarbulis, Edgars'
'Acti\,n\<s, Andris'

_publ_section_title
;
 Structural Characterization and Rationalization of Formation, Stability,
 and Transformations of Benperidol Solvates
;
_journal_issue 5
_journal_name_full 'Crystal Growth &amp; Design'
_journal_page_first 2337
_journal_paper_doi 10.1021/acs.cgd.5b00138
_journal_volume 15
_journal_year 2015
_chemical_formula_moiety 'C22 H24 F N3 O2, C H4 O'
_chemical_formula_sum 'C23 H28 F N3 O3'
_chemical_formula_weight 413.48
_chemical_name_common 'benperidol methanol solvate'
_chemical_name_systematic
;
1-{1-[4-(4-fluorophenyl)-4-oxobutyl]piperidin-4-yl}
-1,3-dihydro-2H-benzimidazol-2-one methanol solvate
;
_space_group_IT_number 14
_symmetry_cell_setting monoclinic
_symmetry_space_group_name_Hall '-P 2ybc'
_symmetry_space_group_name_H-M 'P 1 21/c 1'
_atom_sites_solution_hydrogens geom
_atom_sites_solution_primary direct
_atom_sites_solution_secondary difmap
_audit_creation_method SHELXL-97
_cell_angle_alpha 90.00
_cell_angle_beta 119.3538(13)
_cell_angle_gamma 90.00
_cell_formula_units_Z 4
_cell_length_a 15.1097(4)
_cell_length_b 10.7200(3)
_cell_length_c 15.3070(5)
_cell_measurement_reflns_used 9386
_cell_measurement_temperature 173(2)
_cell_measurement_theta_max 29.131
_cell_measurement_theta_min 0.998
_cell_volume 2161.04(11)
_computing_cell_refinement 'HKL Scalepack (Otwinowski & Minor 1997)'
_computing_data_collection 'Collect (Bruker AXS BV, 1997-2004)'
_computing_data_reduction 'HKL Denzo and Scalepack (Otwinowski & Minor 1997)'
_computing_structure_refinement 'SHELXL-97 (Sheldrick, 1997)'
_computing_structure_solution 'SHELXS-97 (Sheldrick, 1990)'
_diffrn_ambient_temperature 173(2)
_diffrn_detector_area_resol_mean 9
_diffrn_measured_fraction_theta_full 0.986
_diffrn_measured_fraction_theta_max 0.986
_diffrn_measurement_device_type KappaCCD
_diffrn_measurement_method CCD
_diffrn_radiation_monochromator graphite
_diffrn_radiation_source 'fine-focus sealed tube'
_diffrn_radiation_type MoK\a
_diffrn_radiation_wavelength 0.71069
_diffrn_reflns_av_R_equivalents 0.0493
_diffrn_reflns_av_sigmaI/netI 0.0829
_diffrn_reflns_limit_h_max 20
_diffrn_reflns_limit_h_min -20
_diffrn_reflns_limit_k_max 12
_diffrn_reflns_limit_k_min -14
_diffrn_reflns_limit_l_max 20
_diffrn_reflns_limit_l_min -20
_diffrn_reflns_number 9494
_diffrn_reflns_theta_full 29.16
_diffrn_reflns_theta_max 29.16
_diffrn_reflns_theta_min 3.64
_exptl_absorpt_coefficient_mu 0.091
_exptl_absorpt_correction_type none
_exptl_crystal_colour colourless
_exptl_crystal_density_diffrn 1.271
_exptl_crystal_density_method 'not measured'
_exptl_crystal_description plate
_exptl_crystal_F_000 880.0
_exptl_crystal_size_max 0.5
_exptl_crystal_size_mid 0.5
_exptl_crystal_size_min 0.2
_refine_diff_density_max 0.265
_refine_diff_density_min -0.287
_refine_diff_density_rms 0.052
_refine_ls_extinction_method none
_refine_ls_goodness_of_fit_ref 0.972
_refine_ls_hydrogen_treatment mixed
_refine_ls_matrix_type full
_refine_ls_number_parameters 273
_refine_ls_number_reflns 5753
_refine_ls_number_restraints 0
_refine_ls_restrained_S_all 0.972
_refine_ls_R_factor_all 0.1227
_refine_ls_R_factor_gt 0.0644
_refine_ls_shift/su_max 0.049
_refine_ls_shift/su_mean 0.001
_refine_ls_structure_factor_coef Fsqd
_refine_ls_weighting_details 'calc w=1/[\s^2^(Fo^2^)+(0.1181P)^2^+0.0993P] where P=(Fo^2^+2Fc^2^)/3'
_refine_ls_weighting_scheme calc
_refine_ls_wR_factor_gt 0.1640
_refine_ls_wR_factor_ref 0.1997
_reflns_number_gt 3503
_reflns_number_total 5753
_reflns_threshold_expression >2sigma(I)
_cod_data_source_file cg5b00138_si_010.cif
_cod_data_source_block Benperidol_SEt
_cod_original_sg_symbol_H-M 'P 21/c'
_cod_database_code 4513142

loop_
_symmetry_equiv_pos_as_xyz
'x, y, z'
'-x, y+1/2, -z+1/2'
'-x, -y, -z'
'x, -y-1/2, z-1/2'

loop_
_atom_site_label
_atom_site_type_symbol
_atom_site_fract_x
_atom_site_fract_y
_atom_site_fract_z
_atom_site_U_iso_or_equiv
_atom_site_adp_type
_atom_site_occupancy
_atom_site_symmetry_multiplicity
_atom_site_calc_flag
_atom_site_refinement_flags
F1 F 0.08600(10) 0.73199(12) 0.29497(11) 0.0430(4) Uani 1 1 d .
O1 O -0.24044(12) -0.39119(13) 0.71813(11) 0.0343(4) Uani 1 1 d .
N3 N -0.22780(13) -0.01927(14) 0.46286(13) 0.0252(4) Uani 1 1 d .
N1 N -0.35533(12) -0.29637(15) 0.56718(12) 0.0253(4) Uani 1 1 d .
O3 O -0.42907(12) 0.00425(15) 0.30757(12) 0.0395(4) Uani 1 1 d .
H28 H -0.3711 0.0066 0.3551 0.059 Uiso 1 1 calc R
C8 C -0.28123(15) -0.21691(18) 0.55835(15) 0.0250(4) Uani 1 1 d .
C9 C -0.29824(16) -0.07940(18) 0.57128(15) 0.0267(4) Uani 1 1 d .
H7 H -0.3664 -0.0555 0.5211 0.032 Uiso 1 1 calc R
H8 H -0.2919 -0.0665 0.6368 0.032 Uiso 1 1 calc R
C12 C -0.27827(17) -0.23877(18) 0.46126(16) 0.0284(5) Uani 1 1 d .
H13 H -0.2585 -0.3243 0.4590 0.034 Uiso 1 1 calc R
H14 H -0.3453 -0.2254 0.4043 0.034 Uiso 1 1 calc R
N2 N -0.41609(13) -0.41267(15) 0.64407(13) 0.0286(4) Uani 1 1 d .
H5 H -0.4199 -0.4609 0.6870 0.034 Uiso 1 1 calc R
C10 C -0.22161(17) 0.00162(18) 0.56084(16) 0.0278(5) Uani 1 1 d .
H9 H -0.2349 0.0887 0.5672 0.033 Uiso 1 1 calc R
H10 H -0.1537 -0.0180 0.6140 0.033 Uiso 1 1 calc R
C1 C -0.32729(16) -0.36992(18) 0.65148(15) 0.0259(4) Uani 1 1 d .
C19 C -0.05608(16) 0.69834(18) 0.31549(16) 0.0301(5) Uani 1 1 d .
H22 H -0.0746 0.7816 0.3003 0.036 Uiso 1 1 calc R
C17 C -0.08493(15) 0.49294(18) 0.36122(15) 0.0254(4) Uani 1 1 d .
C13 C -0.15862(17) 0.06322(18) 0.44763(17) 0.0306(5) Uani 1 1 d .
H15 H -0.1523 0.0325 0.3913 0.037 Uiso 1 1 calc R
H16 H -0.0919 0.0597 0.5067 0.037 Uiso 1 1 calc R
C11 C -0.20305(17) -0.15021(18) 0.45541(17) 0.0300(5) Uani 1 1 d .
H11 H -0.1353 -0.1687 0.5094 0.036 Uiso 1 1 calc R
H12 H -0.2035 -0.1628 0.3924 0.036 Uiso 1 1 calc R
C18 C -0.11389(16) 0.61730(18) 0.33685(16) 0.0283(5) Uani 1 1 d .
H21 H -0.1729 0.6459 0.3350 0.034 Uiso 1 1 calc R
C21 C 0.06116(17) 0.53046(19) 0.33994(17) 0.0319(5) Uani 1 1 d .
H23 H 0.1194 0.5023 0.3400 0.038 Uiso 1 1 calc R
C14 C -0.19352(17) 0.19796(19) 0.42800(18) 0.0322(5) Uani 1 1 d .
H17 H -0.1953 0.2316 0.4859 0.039 Uiso 1 1 calc R
H18 H -0.2616 0.2023 0.3710 0.039 Uiso 1 1 calc R
C16 C -0.15137(16) 0.41006(18) 0.38326(17) 0.0303(5) Uani 1 1 d .
C7 C -0.49878(16) -0.36773(18) 0.55809(16) 0.0272(4) Uani 1 1 d .
C5 C -0.60184(17) -0.3853(2) 0.52055(19) 0.0365(5) Uani 1 1 d .
H4 H -0.6266 -0.4344 0.5539 0.044 Uiso 1 1 calc R
C20 C 0.02966(16) 0.65235(19) 0.31730(15) 0.0279(5) Uani 1 1 d .
C22 C 0.00295(16) 0.45137(18) 0.36261(16) 0.0290(5) Uani 1 1 d .
H24 H 0.0230 0.3687 0.3791 0.035 Uiso 1 1 calc R
O2 O -0.22761(15) 0.45092(15) 0.38045(17) 0.0555(5) Uani 1 1 d .
C15 C -0.12183(17) 0.27462(18) 0.40696(17) 0.0307(5) Uani 1 1 d .
H19 H -0.0544 0.2703 0.4649 0.037 Uiso 1 1 calc R
H20 H -0.1184 0.2375 0.3509 0.037 Uiso 1 1 calc R
C2 C -0.52605(17) -0.2334(2) 0.41951(17) 0.0341(5) Uani 1 1 d .
H1 H -0.5017 -0.1832 0.3864 0.041 Uiso 1 1 calc R
C6 C -0.46097(15) -0.29345(17) 0.50881(15) 0.0254(4) Uani 1 1 d .
C3 C -0.62942(18) -0.2525(2) 0.38230(19) 0.0415(6) Uani 1 1 d .
H2 H -0.6753 -0.2141 0.3225 0.050 Uiso 1 1 calc R
C4 C -0.66626(18) -0.3265(2) 0.4312(2) 0.0427(6) Uani 1 1 d .
H3 H -0.7360 -0.3370 0.4033 0.051 Uiso 1 1 calc R
C23 C -0.4860(2) 0.1042(3) 0.3149(2) 0.0578(8) Uani 1 1 d .
H25 H -0.4681 0.1160 0.3838 0.087 Uiso 1 1 calc R
H26 H -0.5571 0.0855 0.2762 0.087 Uiso 1 1 calc R
H27 H -0.4714 0.1790 0.2898 0.087 Uiso 1 1 calc R
H6 H -0.2196 -0.2478 0.6148 0.069 Uiso 1 1 d R

loop_
_atom_site_aniso_label
_atom_site_aniso_U_11
_atom_site_aniso_U_22
_atom_site_aniso_U_33
_atom_site_aniso_U_23
_atom_site_aniso_U_13
_atom_site_aniso_U_12
F1 0.0381(8) 0.0395(7) 0.0544(9) 0.0161(6) 0.0251(7) -0.0034(6)
O1 0.0309(9) 0.0340(8) 0.0320(8) 0.0069(6) 0.0107(7) -0.0030(6)
N3 0.0316(10) 0.0215(8) 0.0282(9) -0.0002(7) 0.0190(8) -0.0021(7)
N1 0.0237(9) 0.0267(8) 0.0254(9) 0.0037(7) 0.0119(7) -0.0022(7)
O3 0.0367(9) 0.0465(9) 0.0348(9) -0.0079(7) 0.0171(8) 0.0076(7)
C8 0.0275(11) 0.0242(9) 0.0260(10) 0.0024(8) 0.0152(9) -0.0030(8)
C9 0.0346(12) 0.0266(10) 0.0251(10) -0.0012(8) 0.0195(9) -0.0017(8)
C12 0.0352(12) 0.0221(9) 0.0338(12) -0.0018(8) 0.0216(10) -0.0012(8)
N2 0.0318(10) 0.0281(8) 0.0303(9) 0.0016(7) 0.0185(8) -0.0051(7)
C10 0.0343(12) 0.0255(9) 0.0262(11) -0.0027(8) 0.0169(9) -0.0036(8)
C1 0.0301(11) 0.0245(9) 0.0244(10) -0.0006(8) 0.0144(9) -0.0042(8)
C19 0.0323(12) 0.0238(9) 0.0287(11) 0.0025(8) 0.0107(10) 0.0007(8)
C17 0.0272(11) 0.0235(9) 0.0242(10) -0.0018(8) 0.0115(9) -0.0022(8)
C13 0.0344(12) 0.0284(10) 0.0362(12) 0.0016(9) 0.0228(10) -0.0036(8)
C11 0.0398(13) 0.0253(10) 0.0356(12) 0.0040(9) 0.0268(11) 0.0025(8)
C18 0.0266(11) 0.0270(10) 0.0313(11) -0.0004(9) 0.0142(9) 0.0008(8)
C21 0.0238(11) 0.0342(11) 0.0376(12) 0.0038(9) 0.0148(10) -0.0003(8)
C14 0.0347(12) 0.0302(10) 0.0364(12) 0.0011(9) 0.0212(10) -0.0042(9)
C16 0.0307(12) 0.0266(10) 0.0377(12) -0.0029(9) 0.0198(10) -0.0039(8)
C7 0.0295(11) 0.0226(9) 0.0328(11) -0.0070(8) 0.0178(9) -0.0029(8)
C5 0.0315(12) 0.0314(11) 0.0537(15) -0.0135(10) 0.0265(12) -0.0080(9)
C20 0.0264(11) 0.0295(10) 0.0263(10) 0.0039(8) 0.0117(9) -0.0064(8)
C22 0.0273(11) 0.0249(9) 0.0311(11) 0.0018(9) 0.0114(9) 0.0021(8)
O2 0.0546(12) 0.0358(9) 0.1015(16) 0.0089(9) 0.0580(12) 0.0043(8)
C15 0.0340(12) 0.0275(10) 0.0352(12) 0.0020(9) 0.0206(10) -0.0028(8)
C2 0.0328(12) 0.0318(10) 0.0330(12) 0.0007(9) 0.0125(10) 0.0027(9)
C6 0.0234(10) 0.0247(9) 0.0286(11) -0.0049(8) 0.0132(9) -0.0017(7)
C3 0.0297(13) 0.0389(12) 0.0429(14) -0.0046(11) 0.0078(11) 0.0062(10)
C4 0.0230(12) 0.0382(12) 0.0583(17) -0.0149(11) 0.0133(12) -0.0009(9)
C23 0.0620(19) 0.0566(16) 0.0602(18) 0.0008(13) 0.0341(16) 0.0224(14)

loop_
_atom_type_symbol
_atom_type_description
_atom_type_scat_dispersion_real
_atom_type_scat_dispersion_imag
_atom_type_scat_source
C C 0.0033 0.0016 'International Tables Vol C Tables 4.2.6.8 and 6.1.1.4'
H H 0.0000 0.0000 'International Tables Vol C Tables 4.2.6.8 and 6.1.1.4'
F F 0.0171 0.0103 'International Tables Vol C Tables 4.2.6.8 and 6.1.1.4'
N N 0.0061 0.0033 'International Tables Vol C Tables 4.2.6.8 and 6.1.1.4'
O O 0.0106 0.0060 'International Tables Vol C Tables 4.2.6.8 and 6.1.1.4'

loop_
_geom_angle_atom_site_label_1
_geom_angle_atom_site_label_2
_geom_angle_atom_site_label_3
_geom_angle
C11 N3 C10 109.41(15)
C11 N3 C13 109.48(16)
C10 N3 C13 111.97(15)
C1 N1 C6 109.85(16)
C1 N1 C8 121.12(16)
C6 N1 C8 127.86(16)
C23 O3 H28 109.5
N1 C8 C9 111.40(16)
N1 C8 C12 112.89(16)
C9 C8 C12 111.20(15)
N1 C8 H6 99.4
C9 C8 H6 111.4
C12 C8 H6 110.0
C10 C9 C8 110.71(17)
C10 C9 H7 109.5
C8 C9 H7 109.5
C10 C9 H8 109.5
C8 C9 H8 109.5
H7 C9 H8 108.1
C11 C12 C8 109.99(16)
C11 C12 H13 109.7
C8 C12 H13 109.7
C11 C12 H14 109.7
C8 C12 H14 109.7
H13 C12 H14 108.2
C1 N2 C7 110.72(17)
C1 N2 H5 124.6
C7 N2 H5 124.6
N3 C10 C9 110.44(16)
N3 C10 H9 109.6
C9 C10 H9 109.6
N3 C10 H10 109.6
C9 C10 H10 109.6
H9 C10 H10 108.1
O1 C1 N2 127.79(19)
O1 C1 N1 126.38(19)
N2 C1 N1 105.83(18)
C20 C19 C18 118.00(18)
C20 C19 H22 121.0
C18 C19 H22 121.0
C22 C17 C18 118.81(19)
C22 C17 C16 123.15(17)
C18 C17 C16 118.04(19)
N3 C13 C14 113.49(17)
N3 C13 H15 108.9
C14 C13 H15 108.9
N3 C13 H16 108.9
C14 C13 H16 108.9
H15 C13 H16 107.7
N3 C11 C12 111.48(16)
N3 C11 H11 109.3
C12 C11 H11 109.3
N3 C11 H12 109.3
C12 C11 H12 109.3
H11 C11 H12 108.0
C19 C18 C17 120.8(2)
C19 C18 H21 119.6
C17 C18 H21 119.6
C20 C21 C22 117.5(2)
C20 C21 H23 121.3
C22 C21 H23 121.3
C13 C14 C15 110.08(18)
C13 C14 H17 109.6
C15 C14 H17 109.6
C13 C14 H18 109.6
C15 C14 H18 109.6
H17 C14 H18 108.2
O2 C16 C17 120.49(18)
O2 C16 C15 121.29(19)
C17 C16 C15 118.21(18)
N2 C7 C5 131.0(2)
N2 C7 C6 107.13(17)
C5 C7 C6 121.9(2)
C4 C5 C7 116.9(2)
C4 C5 H4 121.6
C7 C5 H4 121.6
F1 C20 C19 117.98(17)
F1 C20 C21 118.49(19)
C19 C20 C21 123.53(19)
C21 C22 C17 121.30(18)
C21 C22 H24 119.3
C17 C22 H24 119.3
C16 C15 C14 114.50(18)
C16 C15 H19 108.6
C14 C15 H19 108.6
C16 C15 H20 108.6
C14 C15 H20 108.6
H19 C15 H20 107.6
C6 C2 C3 116.5(2)
C6 C2 H1 121.8
C3 C2 H1 121.8
C2 C6 N1 132.50(19)
C2 C6 C7 121.03(19)
N1 C6 C7 106.47(17)
C4 C3 C2 122.2(2)
C4 C3 H2 118.9
C2 C3 H2 118.9
C5 C4 C3 121.5(2)
C5 C4 H3 119.2
C3 C4 H3 119.2
O3 C23 H25 109.5
O3 C23 H26 109.5
H25 C23 H26 109.5
O3 C23 H27 109.5
H25 C23 H27 109.5
H26 C23 H27 109.5

loop_
_geom_bond_atom_site_label_1
_geom_bond_atom_site_label_2
_geom_bond_distance
F1 C20 1.362(2)
O1 C1 1.226(2)
N3 C11 1.471(2)
N3 C10 1.473(3)
N3 C13 1.472(2)
N1 C1 1.389(3)
N1 C6 1.396(3)
N1 C8 1.465(2)
O3 C23 1.412(3)
O3 H28 0.8200
C8 C9 1.526(3)
C8 C12 1.527(3)
C8 H6 0.9674
C9 C10 1.517(3)
C9 H7 0.9700
C9 H8 0.9700
C12 C11 1.517(3)
C12 H13 0.9700
C12 H14 0.9700
N2 C1 1.369(3)
N2 C7 1.383(3)
N2 H5 0.8600
C10 H9 0.9700
C10 H10 0.9700
C19 C20 1.374(3)
C19 C18 1.380(3)
C19 H22 0.9300
C17 C22 1.391(3)
C17 C18 1.396(3)
C17 C16 1.498(3)
C13 C14 1.516(3)
C13 H15 0.9700
C13 H16 0.9700
C11 H11 0.9700
C11 H12 0.9700
C18 H21 0.9300
C21 C20 1.376(3)
C21 C22 1.383(3)
C21 H23 0.9300
C14 C15 1.515(3)
C14 H17 0.9700
C14 H18 0.9700
C16 O2 1.213(3)
C16 C15 1.510(3)
C7 C5 1.383(3)
C7 C6 1.397(3)
C5 C4 1.382(4)
C5 H4 0.9300
C22 H24 0.9300
C15 H19 0.9700
C15 H20 0.9700
C2 C6 1.390(3)
C2 C3 1.390(3)
C2 H1 0.9300
C3 C4 1.381(4)
C3 H2 0.9300
C4 H3 0.9300
C23 H25 0.9600
C23 H26 0.9600
C23 H27 0.9600

loop_
_geom_torsion_atom_site_label_1
_geom_torsion_atom_site_label_2
_geom_torsion_atom_site_label_3
_geom_torsion_atom_site_label_4
_geom_torsion
C1 N1 C8 C9 -107.0(2)
C6 N1 C8 C9 59.3(2)
C1 N1 C8 C12 127.02(19)
C6 N1 C8 C12 -66.6(2)
N1 C8 C9 C10 -179.41(16)
C12 C8 C9 C10 -52.5(2)
N1 C8 C12 C11 177.86(16)
C9 C8 C12 C11 51.8(2)
C11 N3 C10 C9 -61.8(2)
C13 N3 C10 C9 176.66(16)
C8 C9 C10 N3 57.4(2)
C7 N2 C1 O1 179.7(2)
C7 N2 C1 N1 -0.3(2)
C6 N1 C1 O1 -179.57(19)
C8 N1 C1 O1 -11.0(3)
C6 N1 C1 N2 0.4(2)
C8 N1 C1 N2 169.00(16)
C11 N3 C13 C14 165.56(18)
C10 N3 C13 C14 -72.9(2)
C10 N3 C11 C12 62.1(2)
C13 N3 C11 C12 -174.88(17)
C8 C12 C11 N3 -57.0(2)
C20 C19 C18 C17 1.1(3)
C22 C17 C18 C19 -0.7(3)
C16 C17 C18 C19 -179.82(18)
N3 C13 C14 C15 -176.56(18)
C22 C17 C16 O2 -179.6(2)
C18 C17 C16 O2 -0.5(3)
C22 C17 C16 C15 -0.7(3)
C18 C17 C16 C15 178.39(19)
C1 N2 C7 C5 -179.5(2)
C1 N2 C7 C6 0.1(2)
N2 C7 C5 C4 179.9(2)
C6 C7 C5 C4 0.4(3)
C18 C19 C20 F1 179.19(17)
C18 C19 C20 C21 -0.5(3)
C22 C21 C20 F1 179.84(18)
C22 C21 C20 C19 -0.5(3)
C20 C21 C22 C17 0.9(3)
C18 C17 C22 C21 -0.3(3)
C16 C17 C22 C21 178.8(2)
O2 C16 C15 C14 -1.0(3)
C17 C16 C15 C14 -179.87(18)
C13 C14 C15 C16 178.26(18)
C3 C2 C6 N1 179.9(2)
C3 C2 C6 C7 -0.6(3)
C1 N1 C6 C2 179.1(2)
C8 N1 C6 C2 11.5(3)
C1 N1 C6 C7 -0.4(2)
C8 N1 C6 C7 -167.99(18)
N2 C7 C6 C2 -179.38(18)
C5 C7 C6 C2 0.2(3)
N2 C7 C6 N1 0.2(2)
C5 C7 C6 N1 179.85(18)
C6 C2 C3 C4 0.3(3)
C7 C5 C4 C3 -0.7(3)
C2 C3 C4 C5 0.4(4)
